data_1551368
loop_
_publ_author_name
'Imogen A. Riddell'
'Maarten M. J. Smulders'
'Jack K. Clegg'
'Yana R. Hristova'
'Boris Breiner'
'John D. Thoburn'
'Jonathan R. Nitschke'

_publ_section_title
;
 Anion-induced reconstitution of a self-assembling system to express a
 chloride-binding Co10L15 pentagonal prism
;
_journal_name_full 'Nature Chemistry'
_journal_page_first 751
_journal_page_last 756
_journal_paper_doi 10.1038/nchem.1407
_journal_volume 4
_journal_year 2012
_chemical_formula_moiety 'C156 H132 Co4 N24, 8(C O3 F3 S), 10(C2 H3 N)'
_chemical_formula_sum 'C188 H168 Co4 F24 N34 O24 S8'
_chemical_formula_weight 4235.76
_space_group_IT_number 190
_space_group_name_Hall 'P -6c -2c'
_space_group_name_H-M_alt 'P -6 2 c'
_symmetry_cell_setting trigonal
_symmetry_space_group_name_Hall 'P -6c -2c'
_symmetry_space_group_name_H-M 'P -6 2 c'
_atom_sites_solution_hydrogens geom
_atom_sites_solution_primary direct
_atom_sites_solution_secondary difmap
_cell_angle_alpha 90.00
_cell_angle_beta 90.00
_cell_angle_gamma 120.00
_cell_formula_units_Z 4
_cell_length_a 24.7578(2)
_cell_length_b 24.7578(2)
_cell_length_c 41.4172(10)
_cell_measurement_reflns_used 9498
_cell_measurement_temperature 120(2)
_cell_measurement_theta_max 51.0625
_cell_measurement_theta_min 3.1984
_cell_volume 21985.5(6)
_computing_cell_refinement
;
CrysAlisPro, Agilent Technologies,
Version 1.171.35.11 (release 16-05-2011 CrysAlis171 .NET)
(compiled May 16 2011,17:55:39)
;
_computing_data_collection
;
CrysAlisPro, Agilent Technologies,
Version 1.171.35.11 (release 16-05-2011 CrysAlis171 .NET)
(compiled May 16 2011,17:55:39)
;
_computing_data_reduction
;
CrysAlisPro, Agilent Technologies,
Version 1.171.35.11 (release 16-05-2011 CrysAlis171 .NET)
(compiled May 16 2011,17:55:39)
;
_computing_molecular_graphics
;ORTEP-3 (Farrugia, 1997)
WINGX-32 (Farrugia, 1999) 
;
_computing_publication_material 'enCIFer 1.1 (CCDC, 2005)'
_computing_structure_refinement 'SHELXL-97 (Sheldrick, 1997)'
_computing_structure_solution 'SUPERFLIP (Palatinus & Chapuis, 2007)'
_diffrn_ambient_temperature 120(2)
_diffrn_detector_area_resol_mean 16.1183
_diffrn_measured_fraction_theta_full 0.996
_diffrn_measured_fraction_theta_max 0.996
_diffrn_measurement_device_type 'Xcalibur, Eos, Gemini ultra'
_diffrn_measurement_method '\f & \w scans'
_diffrn_radiation_monochromator mirror
_diffrn_radiation_source 'Enhance Ultra (Cu) X-ray Source'
_diffrn_radiation_type CuK\a
_diffrn_radiation_wavelength 1.54178
_diffrn_reflns_av_R_equivalents 0.0511
_diffrn_reflns_av_sigmaI/netI 0.0526
_diffrn_reflns_limit_h_max 23
_diffrn_reflns_limit_h_min -24
_diffrn_reflns_limit_k_max 20
_diffrn_reflns_limit_k_min -23
_diffrn_reflns_limit_l_max 41
_diffrn_reflns_limit_l_min -40
_diffrn_reflns_number 33549
_diffrn_reflns_theta_full 51.12
_diffrn_reflns_theta_max 51.12
_diffrn_reflns_theta_min 3.57
_exptl_absorpt_coefficient_mu 3.775
_exptl_absorpt_correction_T_max 1.00000
_exptl_absorpt_correction_T_min 0.35706
_exptl_absorpt_correction_type multi-scan
_exptl_absorpt_process_details
;
CrysAlisPro, Agilent Technologies,
Version 1.171.35.11 (release 16-05-2011 CrysAlis171 .NET)
(compiled May 16 2011,17:55:39)
Empirical absorption correction using spherical harmonics,
 implemented in SCALE3 ABSPACK scaling algorithm.
;
_exptl_crystal_colour orange
_exptl_crystal_density_diffrn 1.280
_exptl_crystal_density_method 'not measured'
_exptl_crystal_description plate
_exptl_crystal_F_000 8712
_exptl_crystal_size_max 0.25
_exptl_crystal_size_mid 0.2
_exptl_crystal_size_min 0.05
_platon_squeeze_details
;
;
_refine_diff_density_max 0.678
_refine_diff_density_min -0.622
_refine_diff_density_rms 0.086
_refine_ls_abs_structure_details 'Flack H D (1983), Acta Cryst. A39, 876-881'
_refine_ls_abs_structure_Flack 0.061(10)
_refine_ls_extinction_method none
_refine_ls_goodness_of_fit_ref 1.113
_refine_ls_hydrogen_treatment constr
_refine_ls_matrix_type full
_refine_ls_number_parameters 543
_refine_ls_number_reflns 7676
_refine_ls_number_restraints 71
_refine_ls_restrained_S_all 1.125
_refine_ls_R_factor_all 0.1226
_refine_ls_R_factor_gt 0.1027
_refine_ls_shift/su_max 0.000
_refine_ls_shift/su_mean 0.000
_refine_ls_structure_factor_coef Fsqd
_refine_ls_weighting_details 'calc w=1/[\s^2^(Fo^2^)+(0.2000P)^2^+10.0000P] where P=(Fo^2^+2Fc^2^)/3'
_refine_ls_weighting_scheme calc
_refine_ls_wR_factor_gt 0.2835
_refine_ls_wR_factor_ref 0.3019
_reflns_number_gt 5692
_reflns_number_total 7676
_reflns_threshold_expression >2sigma(I)
_cod_data_source_file nchem.1407-s6.cif
_cod_data_source_block squeezed
_cod_original_cell_volume 21985.4(6)
_cod_original_sg_symbol_Hall 'P -6c 2c'
_cod_original_sg_symbol_H-M P-62c
_cod_database_code 1551368

loop_
_symmetry_equiv_pos_as_xyz
'x, y, z'
'-y, x-y, z'
'-x+y, -x, z'
'x-y, -y, -z'
'-x, -x+y, -z'
'y, x, -z'
'y, x, z+1/2'
'-x, -x+y, z+1/2'
'x-y, -y, z+1/2'
'x, y, -z+1/2'
'-x+y, -x, -z+1/2'
'-y, x-y, -z+1/2'

loop_
_atom_site_label
_atom_site_type_symbol
_atom_site_fract_x
_atom_site_fract_y
_atom_site_fract_z
_atom_site_U_iso_or_equiv
_atom_site_adp_type
_atom_site_occupancy
_atom_site_symmetry_multiplicity
_atom_site_calc_flag
_atom_site_refinement_flags
_atom_site_disorder_assembly
_atom_site_disorder_group
C1 C 1.0627(7) 0.8500(7) 0.3152(4) 0.1012(19) Uani 1 1 d . . .
H1A H 1.0485 0.8798 0.3111 0.152 Uiso 1 1 calc R . .
H1B H 1.0681 0.8337 0.2946 0.152 Uiso 1 1 calc R . .
H1C H 1.1025 0.8709 0.3267 0.152 Uiso 1 1 calc R . .
C2 C 1.0153(4) 0.7973(4) 0.3352(2) 0.1012(19) Uani 1 1 d G . .
C3 C 1.0179(4) 0.8077(3) 0.3683(2) 0.1012(19) Uani 1 1 d G . .
H3 H 1.0478 0.8470 0.3769 0.121 Uiso 1 1 calc R . .
C4 C 0.9768(5) 0.7604(4) 0.38878(19) 0.1012(19) Uani 1 1 d G . .
H4 H 0.9786 0.7675 0.4114 0.121 Uiso 1 1 calc R . .
C5 C 0.9331(4) 0.7029(4) 0.3762(2) 0.1012(19) Uani 1 1 d G . .
C6 C 0.9306(4) 0.6925(3) 0.3431(2) 0.1012(19) Uani 1 1 d G . .
H6 H 0.9007 0.6532 0.3345 0.121 Uiso 1 1 calc R . .
C7 C 0.9717(5) 0.7398(4) 0.32259(19) 0.1012(19) Uani 1 1 d G . .
H7 H 0.9699 0.7327 0.3000 0.121 Uiso 1 1 calc R . .
C8 C 0.9118(5) 0.6474(5) 0.4239(3) 0.059(3) Uani 1 1 d . . .
H8 H 0.9554 0.6683 0.4280 0.071 Uiso 1 1 calc R . .
C9 C 0.8665(5) 0.6037(4) 0.4473(3) 0.053(3) Uani 1 1 d . . .
C10 C 0.7637(5) 0.5410(5) 0.4617(3) 0.056(3) Uani 1 1 d . . .
H10 H 0.7208 0.5221 0.4561 0.067 Uiso 1 1 calc R . .
C11 C 0.7781(5) 0.5299(5) 0.4909(3) 0.053(3) Uani 1 1 d . . .
C12 C 0.8408(6) 0.5550(6) 0.4994(4) 0.079(4) Uani 1 1 d . . .
H12 H 0.8524 0.5466 0.5198 0.095 Uiso 1 1 calc R . .
C13 C 0.8863(6) 0.5935(5) 0.4765(3) 0.063(3) Uani 1 1 d . . .
H13 H 0.9295 0.6119 0.4812 0.076 Uiso 1 1 calc R . .
C14 C 0.7278(5) 0.4947(5) 0.5163(3) 0.061(3) Uani 1 1 d . . .
C15 C 0.7226(6) 0.4433(5) 0.5311(3) 0.066(3) Uani 1 1 d . . .
H15 H 0.7482 0.4271 0.5239 0.079 Uiso 1 1 calc R . .
C16 C 0.6453(6) 0.4360(6) 0.5657(3) 0.071(3) Uani 1 1 d . . .
C17 C 0.6479(7) 0.4891(7) 0.5525(4) 0.090(4) Uani 1 1 d . . .
H17 H 0.6242 0.5067 0.5606 0.108 Uiso 1 1 calc R . .
C18 C 0.6890(7) 0.5149(6) 0.5257(3) 0.081(4) Uani 1 1 d . . .
H18 H 0.6891 0.5479 0.5139 0.098 Uiso 1 1 calc R . .
C19 C 0.6096(6) 0.4091(6) 0.5925(3) 0.078(4) Uani 1 1 d D . .
H19 H 0.5853 0.4254 0.6013 0.094 Uiso 1 1 calc R . .
C20 C 0.5693(12) 0.3275(13) 0.6330(5) 0.321(9) Uani 1 1 d GU . .
C21 C 0.5110(13) 0.2749(14) 0.6285(4) 0.321(9) Uani 1 1 d GU . .
H21 H 0.4960 0.2610 0.6073 0.385 Uiso 1 1 calc R . .
C22 C 0.4748(10) 0.2429(12) 0.6551(5) 0.321(9) Uani 1 1 d GDU . .
H22 H 0.4349 0.2069 0.6520 0.385 Uiso 1 1 calc R . .
C23 C 0.4968(10) 0.2633(11) 0.6861(4) 0.321(9) Uani 1 1 d GDU . .
C24 C 0.5551(10) 0.3159(12) 0.6906(4) 0.321(9) Uani 1 1 d GDU . .
H24 H 0.5701 0.3298 0.7119 0.385 Uiso 1 1 calc R . .
C25 C 0.5913(9) 0.3479(11) 0.6641(6) 0.321(9) Uani 1 1 d GU . .
H25 H 0.6312 0.3838 0.6672 0.385 Uiso 1 1 calc R . .
C26 C 0.4504(14) 0.2383(15) 0.7147(5) 0.321(9) Uani 1 1 d DU . .
H26A H 0.4715 0.2588 0.7342 0.482 Uiso 1 1 d R . .
H26B H 0.4337 0.1942 0.7168 0.482 Uiso 1 1 d R . .
H26C H 0.4170 0.2466 0.7107 0.482 Uiso 1 1 d R . .
C27 C 0.6776(9) 0.7589(7) 0.2939(5) 0.126(3) Uani 1 1 d . . .
H27A H 0.6758 0.7843 0.3116 0.189 Uiso 1 1 calc R . .
H27B H 0.6353 0.7295 0.2865 0.189 Uiso 1 1 calc R . .
H27C H 0.7018 0.7862 0.2760 0.189 Uiso 1 1 calc R . .
C28 C 0.7100(5) 0.7218(4) 0.3062(3) 0.126(3) Uani 1 1 d G . .
C29 C 0.7664(5) 0.7470(3) 0.3226(3) 0.126(3) Uani 1 1 d G . .
H29 H 0.7898 0.7906 0.3265 0.151 Uiso 1 1 calc R . .
C30 C 0.7886(5) 0.7085(4) 0.3333(3) 0.126(3) Uani 1 1 d G . .
H30 H 0.8272 0.7257 0.3445 0.151 Uiso 1 1 calc R . .
C31 C 0.7543(5) 0.6447(4) 0.3275(3) 0.126(3) Uani 1 1 d G . .
C32 C 0.6979(5) 0.6194(3) 0.3111(3) 0.126(3) Uani 1 1 d G . .
H32 H 0.6744 0.5758 0.3072 0.151 Uiso 1 1 calc R . .
C33 C 0.6757(5) 0.6580(4) 0.3004(3) 0.126(3) Uani 1 1 d G . .
H33 H 0.6371 0.6407 0.2892 0.151 Uiso 1 1 calc R . .
C34 C 0.7710(5) 0.5599(5) 0.3248(3) 0.066(3) Uani 1 1 d . . .
H34 H 0.7556 0.5533 0.3033 0.079 Uiso 1 1 calc R . .
C35 C 0.7892(5) 0.5190(5) 0.3391(2) 0.048(3) Uani 1 1 d . . .
C36 C 0.8262(5) 0.4910(5) 0.3835(3) 0.060(3) Uani 1 1 d . . .
H36 H 0.8400 0.4976 0.4053 0.072 Uiso 1 1 calc R . .
C37 C 0.8268(5) 0.4425(5) 0.3654(3) 0.058(3) Uani 1 1 d . . .
C38 C 0.8064(6) 0.4299(5) 0.3353(3) 0.061(3) Uani 1 1 d . . .
H38 H 0.8043 0.3954 0.3242 0.073 Uiso 1 1 calc R . .
C39 C 0.7875(6) 0.4697(5) 0.3201(3) 0.071(3) Uani 1 1 d . . .
H39 H 0.7743 0.4637 0.2982 0.086 Uiso 1 1 calc R . .
C40 C 0.8564(5) 0.4089(5) 0.3825(3) 0.064(3) Uani 1 1 d . . .
C41 C 0.8228(6) 0.3433(5) 0.3819(3) 0.057(3) Uani 1 1 d . . .
H41 H 0.7818 0.3229 0.3732 0.069 Uiso 1 1 calc R . .
C42 C 0.9069(5) 0.3386(5) 0.4042(3) 0.057(3) Uani 1 1 d . . .
C43 C 0.9401(6) 0.4025(6) 0.4068(3) 0.069(3) Uani 1 1 d . . .
H43 H 0.9803 0.4223 0.4164 0.083 Uiso 1 1 calc R . .
C44 C 0.9149(5) 0.4387(5) 0.3952(3) 0.066(3) Uani 1 1 d . . .
H44 H 0.9383 0.4830 0.3962 0.080 Uiso 1 1 calc R . .
C45 C 0.9307(6) 0.2995(5) 0.4136(3) 0.063(3) Uani 1 1 d . . .
H45 H 0.9713 0.3179 0.4227 0.076 Uiso 1 1 calc R . .
C46 C 0.9306(5) 0.2063(5) 0.4180(3) 0.0693(13) Uani 1 1 d . . .
C47 C 0.8996(5) 0.1531(5) 0.4388(3) 0.0693(13) Uani 1 1 d . . .
H47 H 0.8595 0.1417 0.4472 0.083 Uiso 1 1 calc R . .
C48 C 0.9269(5) 0.1188(5) 0.4468(3) 0.0693(13) Uani 1 1 d . . .
H48 H 0.9051 0.0825 0.4598 0.083 Uiso 1 1 calc R . .
C49 C 0.9882(5) 0.1376(5) 0.4356(3) 0.0693(13) Uani 1 1 d . . .
C50 C 1.0166(5) 0.1905(5) 0.4156(3) 0.0693(13) Uani 1 1 d . . .
H50 H 1.0578 0.2045 0.4081 0.083 Uiso 1 1 calc R . .
C51 C 0.9876(5) 0.2221(5) 0.4066(3) 0.0693(13) Uani 1 1 d . . .
H51 H 1.0078 0.2560 0.3920 0.083 Uiso 1 1 calc R . .
C52 C 1.0191(5) 0.0996(5) 0.4440(3) 0.0693(13) Uani 1 1 d . . .
H52A H 1.0178 0.0750 0.4252 0.104 Uiso 1 1 calc R . .
H52B H 0.9969 0.0716 0.4620 0.104 Uiso 1 1 calc R . .
H52C H 1.0626 0.1278 0.4502 0.104 Uiso 1 1 calc R . .
C54 C 1.0457(6) 0.6295(7) 0.3910(6) 0.169(2) Uani 1 1 d D . .
C55 C 0.9025(15) 0.4190(11) 0.2500 0.164(3) Uani 1 2 d SD . .
C57 C 0.6667 0.3333 0.4060(10) 0.13(2) Uani 1 3 d SD . .
N1A N 0.6667 0.3333 0.3795(10) 0.182(17) Uani 1 3 d SD . .
C59 C 0.8631(9) 0.4340(7) 0.4754(4) 0.097(4) Uani 1 1 d . . .
C60 C 0.9280(6) 0.4672(7) 0.4865(4) 0.093(4) Uani 1 1 d . . .
H60A H 0.9409 0.4370 0.4924 0.140 Uiso 1 1 calc R . .
H60B H 0.9317 0.4927 0.5054 0.140 Uiso 1 1 calc R . .
H60C H 0.9550 0.4942 0.4692 0.140 Uiso 1 1 calc R . .
C61 C 1.0660(15) 0.8102(9) 0.4736(8) 0.132(4) Uani 0.50 1 d PD . .
C62 C 0.9670(6) 0.2823(5) 0.5015(3) 0.082(2) Uani 0.50 1 d PD . .
N1 N 0.8888(4) 0.6563(4) 0.3966(2) 0.062(3) Uani 1 1 d . . .
N2 N 0.8052(4) 0.5766(4) 0.4399(2) 0.054(2) Uani 1 1 d . . .
N3 N 0.6821(5) 0.4140(5) 0.5561(3) 0.075(3) Uani 1 1 d . . .
N4 N 0.6089(5) 0.3617(5) 0.6058(2) 0.076(3) Uani 1 1 d . . .
N5 N 0.7756(4) 0.6057(4) 0.3414(3) 0.060(2) Uani 1 1 d . . .
N6 N 0.8056(4) 0.5293(4) 0.3697(2) 0.058(2) Uani 1 1 d . . .
N7 N 0.8458(4) 0.3092(4) 0.3927(2) 0.055(2) Uani 1 1 d . . .
N8 N 0.8992(4) 0.2403(4) 0.4102(2) 0.051(2) Uani 1 1 d . . .
C58 C 0.6667 0.3333 0.4419(10) 0.175(18) Uani 1 3 d SD . .
H58A H 0.6514 0.2916 0.4497 0.262 Uiso 0.333 1 d PR . .
H58B H 0.6402 0.3486 0.4497 0.262 Uiso 0.333 1 d PR . .
H58C H 0.7084 0.3598 0.4497 0.262 Uiso 0.333 1 d PR . .
N2A N 0.8117(7) 0.4046(7) 0.4654(4) 0.113(4) Uani 1 1 d . . .
O1 O 0.9784(5) 0.3748(4) 0.5277(2) 0.090(2) Uani 1 1 d . . .
O2 O 0.9420(6) 0.3211(8) 0.4829(4) 0.090(2) Uani 0.50 1 d PD . .
O3 O 1.0235(6) 0.6113(7) 0.4521(4) 0.169(2) Uani 1 1 d D . .
O4 O 1.1190(5) 0.6451(6) 0.4329(4) 0.169(2) Uani 1 1 d D . .
O5 O 1.0456(6) 0.5406(5) 0.4219(4) 0.169(2) Uani 1 1 d D . .
O6 O 0.7909(10) 0.4054(9) 0.2500 0.164(3) Uani 1 2 d SD . .
O7 O 0.8115(7) 0.3433(8) 0.2207(4) 0.164(3) Uani 1 1 d . . .
O9 O 0.9702(7) 0.7385(5) 0.4755(3) 0.135(5) Uani 1 1 d . . .
O10 O 1.0000 0.8387(5) 0.5000 0.126(6) Uani 1 2 d S . .
F3 F 0.9850(6) 0.5956(6) 0.3808(4) 0.169(2) Uani 1 1 d D . .
F4 F 1.0821(6) 0.6302(6) 0.3662(4) 0.169(2) Uani 1 1 d D . .
F5 F 1.0605(5) 0.6905(6) 0.3905(4) 0.169(2) Uani 1 1 d D . .
F6 F 0.9323(9) 0.3853(9) 0.2500 0.164(3) Uani 1 2 d SD . .
F7 F 0.9222(6) 0.4553(6) 0.2231(3) 0.164(3) Uani 1 1 d D . .
F8 F 1.0794(9) 0.7633(10) 0.4641(5) 0.132(4) Uani 0.50 1 d PD . .
F9 F 1.0698(9) 0.8387(10) 0.4436(6) 0.132(4) Uani 0.50 1 d PD . .
F10 F 1.1279(8) 0.8511(9) 0.4835(5) 0.132(4) Uani 0.50 1 d PD . .
F1 F 0.9109(5) 0.2540(5) 0.4861(3) 0.082(2) Uani 0.50 1 d PD . .
F2 F 1.0022(7) 0.2633(7) 0.4854(3) 0.082(2) Uani 0.50 1 d PD . .
F11 F 0.9601(6) 0.2532(7) 0.5304(4) 0.082(2) Uani 0.50 1 d PD . .
S1 S 1.0000 0.3618(2) 0.5000 0.121(3) Uani 1 2 d SD . .
S2 S 1.0543(2) 0.60071(18) 0.42631(11) 0.1060(14) Uani 1 1 d D . .
S3 S 0.8146(4) 0.3643(5) 0.2500 0.133(3) Uani 1 2 d SD . .
S4 S 1.0000 0.7824(2) 0.5000 0.0994(18) Uani 1 2 d S . .
Co1 Co 0.79134(7) 0.59877(7) 0.39159(4) 0.0540(5) Uani 1 1 d . . .
Co2 Co 0.6667 0.3333 0.58275(8) 0.0719(9) Uani 1 3 d S . .

loop_
_atom_site_aniso_label
_atom_site_aniso_U_11
_atom_site_aniso_U_22
_atom_site_aniso_U_33
_atom_site_aniso_U_23
_atom_site_aniso_U_13
_atom_site_aniso_U_12
C1 0.082(4) 0.076(3) 0.120(5) 0.011(3) 0.006(4) 0.020(3)
C2 0.082(4) 0.076(3) 0.120(5) 0.011(3) 0.006(4) 0.020(3)
C3 0.082(4) 0.076(3) 0.120(5) 0.011(3) 0.006(4) 0.020(3)
C4 0.082(4) 0.076(3) 0.120(5) 0.011(3) 0.006(4) 0.020(3)
C5 0.082(4) 0.076(3) 0.120(5) 0.011(3) 0.006(4) 0.020(3)
C6 0.082(4) 0.076(3) 0.120(5) 0.011(3) 0.006(4) 0.020(3)
C7 0.082(4) 0.076(3) 0.120(5) 0.011(3) 0.006(4) 0.020(3)
C8 0.058(7) 0.050(7) 0.086(9) -0.014(6) -0.014(7) 0.039(6)
C9 0.048(7) 0.029(5) 0.079(8) 0.013(5) 0.013(6) 0.018(5)
C10 0.046(7) 0.056(6) 0.062(7) 0.001(6) 0.004(6) 0.023(6)
C11 0.048(7) 0.040(6) 0.068(8) -0.001(6) -0.003(6) 0.021(5)
C12 0.086(10) 0.059(7) 0.117(11) 0.000(8) -0.001(9) 0.054(7)
C13 0.064(8) 0.064(7) 0.072(8) -0.002(7) -0.007(7) 0.039(7)
C14 0.040(6) 0.052(7) 0.107(10) 0.008(7) -0.015(6) 0.036(5)
C15 0.052(7) 0.073(8) 0.076(8) -0.012(7) -0.011(7) 0.035(6)
C16 0.086(9) 0.066(8) 0.072(8) 0.008(7) 0.002(8) 0.045(8)
C17 0.083(10) 0.103(11) 0.107(12) 0.020(10) 0.000(9) 0.063(9)
C18 0.105(11) 0.084(9) 0.077(9) 0.013(8) -0.023(9) 0.064(9)
C19 0.090(10) 0.068(9) 0.099(10) -0.024(9) -0.019(9) 0.057(8)
C20 0.374(17) 0.334(16) 0.230(12) 0.034(12) 0.161(12) 0.158(13)
C21 0.374(17) 0.334(16) 0.230(12) 0.034(12) 0.161(12) 0.158(13)
C22 0.374(17) 0.334(16) 0.230(12) 0.034(12) 0.161(12) 0.158(13)
C23 0.374(17) 0.334(16) 0.230(12) 0.034(12) 0.161(12) 0.158(13)
C24 0.374(17) 0.334(16) 0.230(12) 0.034(12) 0.161(12) 0.158(13)
C25 0.374(17) 0.334(16) 0.230(12) 0.034(12) 0.161(12) 0.158(13)
C26 0.374(17) 0.334(16) 0.230(12) 0.034(12) 0.161(12) 0.158(13)
C27 0.169(6) 0.084(4) 0.156(6) -0.034(4) -0.074(5) 0.087(4)
C28 0.169(6) 0.084(4) 0.156(6) -0.034(4) -0.074(5) 0.087(4)
C29 0.169(6) 0.084(4) 0.156(6) -0.034(4) -0.074(5) 0.087(4)
C30 0.169(6) 0.084(4) 0.156(6) -0.034(4) -0.074(5) 0.087(4)
C31 0.169(6) 0.084(4) 0.156(6) -0.034(4) -0.074(5) 0.087(4)
C32 0.169(6) 0.084(4) 0.156(6) -0.034(4) -0.074(5) 0.087(4)
C33 0.169(6) 0.084(4) 0.156(6) -0.034(4) -0.074(5) 0.087(4)
C34 0.058(7) 0.050(7) 0.094(9) -0.017(7) -0.007(7) 0.031(6)
C35 0.063(7) 0.045(6) 0.027(6) -0.008(5) -0.010(5) 0.021(5)
C36 0.053(7) 0.037(6) 0.092(9) 0.006(6) -0.008(6) 0.024(6)
C37 0.060(7) 0.038(6) 0.092(10) 0.010(6) -0.001(7) 0.037(6)
C38 0.082(8) 0.039(6) 0.065(8) -0.008(6) 0.007(7) 0.033(6)
C39 0.069(8) 0.056(7) 0.093(9) -0.001(7) -0.017(7) 0.034(6)
C40 0.060(8) 0.050(7) 0.072(8) -0.013(6) 0.009(6) 0.019(6)
C41 0.070(7) 0.046(7) 0.062(7) -0.015(6) -0.001(6) 0.034(6)
C42 0.052(7) 0.048(7) 0.080(8) -0.003(6) 0.006(6) 0.031(6)
C43 0.053(7) 0.065(9) 0.080(9) -0.018(7) -0.010(6) 0.023(6)
C44 0.062(8) 0.040(6) 0.100(9) 0.013(6) 0.002(7) 0.028(6)
C45 0.065(7) 0.058(8) 0.084(9) 0.001(6) -0.003(6) 0.044(7)
C46 0.053(2) 0.059(3) 0.101(4) 0.007(2) 0.002(3) 0.032(2)
C47 0.053(2) 0.059(3) 0.101(4) 0.007(2) 0.002(3) 0.032(2)
C48 0.053(2) 0.059(3) 0.101(4) 0.007(2) 0.002(3) 0.032(2)
C49 0.053(2) 0.059(3) 0.101(4) 0.007(2) 0.002(3) 0.032(2)
C50 0.053(2) 0.059(3) 0.101(4) 0.007(2) 0.002(3) 0.032(2)
C51 0.053(2) 0.059(3) 0.101(4) 0.007(2) 0.002(3) 0.032(2)
C52 0.053(2) 0.059(3) 0.101(4) 0.007(2) 0.002(3) 0.032(2)
C54 0.120(4) 0.147(4) 0.250(6) 0.011(4) -0.005(4) 0.074(3)
C55 0.182(7) 0.192(7) 0.147(6) 0.000 0.000 0.115(6)
C57 0.043(9) 0.043(9) 0.32(7) 0.000 0.000 0.021(5)
N1A 0.150(19) 0.150(19) 0.25(5) 0.000 0.000 0.075(10)
C59 0.133(15) 0.074(10) 0.101(11) 0.005(9) 0.001(11) 0.065(11)
C60 0.075(9) 0.079(9) 0.120(11) 0.005(9) -0.006(8) 0.035(8)
C61 0.108(7) 0.143(9) 0.162(10) -0.044(8) -0.054(7) 0.075(7)
C62 0.068(5) 0.098(6) 0.087(6) 0.010(4) 0.004(4) 0.047(5)
N1 0.071(6) 0.047(5) 0.070(6) 0.004(5) 0.003(5) 0.030(5)
N2 0.043(6) 0.043(5) 0.077(6) -0.014(5) -0.012(5) 0.022(4)
N3 0.064(6) 0.065(6) 0.101(8) -0.005(6) -0.004(6) 0.036(6)
N4 0.067(7) 0.074(7) 0.076(7) 0.013(6) -0.005(5) 0.028(6)
N5 0.043(5) 0.034(5) 0.108(7) 0.006(5) -0.004(5) 0.023(4)
N6 0.034(5) 0.050(5) 0.087(8) 0.003(5) 0.001(5) 0.018(4)
N7 0.040(5) 0.052(5) 0.075(6) -0.015(5) -0.007(4) 0.025(4)
N8 0.051(5) 0.049(6) 0.063(6) 0.001(4) -0.001(4) 0.033(5)
C58 0.17(3) 0.17(3) 0.18(4) 0.000 0.000 0.087(14)
N2A 0.100(10) 0.113(11) 0.137(11) -0.015(10) -0.013(9) 0.061(10)
O1 0.111(7) 0.097(6) 0.080(6) -0.007(5) -0.002(5) 0.065(6)
O2 0.111(7) 0.097(6) 0.080(6) -0.007(5) -0.002(5) 0.065(6)
O3 0.120(4) 0.147(4) 0.250(6) 0.011(4) -0.005(4) 0.074(3)
O4 0.120(4) 0.147(4) 0.250(6) 0.011(4) -0.005(4) 0.074(3)
O5 0.120(4) 0.147(4) 0.250(6) 0.011(4) -0.005(4) 0.074(3)
O6 0.182(7) 0.192(7) 0.147(6) 0.000 0.000 0.115(6)
O7 0.182(7) 0.192(7) 0.147(6) 0.000 0.000 0.115(6)
O9 0.199(13) 0.088(7) 0.095(7) -0.025(6) -0.056(8) 0.055(8)
O10 0.139(13) 0.067(6) 0.194(17) 0.010(6) 0.021(12) 0.070(7)
F3 0.120(4) 0.147(4) 0.250(6) 0.011(4) -0.005(4) 0.074(3)
F4 0.120(4) 0.147(4) 0.250(6) 0.011(4) -0.005(4) 0.074(3)
F5 0.120(4) 0.147(4) 0.250(6) 0.011(4) -0.005(4) 0.074(3)
F6 0.182(7) 0.192(7) 0.147(6) 0.000 0.000 0.115(6)
F7 0.182(7) 0.192(7) 0.147(6) 0.000 0.000 0.115(6)
F8 0.108(7) 0.143(9) 0.162(10) -0.044(8) -0.054(7) 0.075(7)
F9 0.108(7) 0.143(9) 0.162(10) -0.044(8) -0.054(7) 0.075(7)
F10 0.108(7) 0.143(9) 0.162(10) -0.044(8) -0.054(7) 0.075(7)
F1 0.068(5) 0.098(6) 0.087(6) 0.010(4) 0.004(4) 0.047(5)
F2 0.068(5) 0.098(6) 0.087(6) 0.010(4) 0.004(4) 0.047(5)
F11 0.068(5) 0.098(6) 0.087(6) 0.010(4) 0.004(4) 0.047(5)
S1 0.086(4) 0.069(2) 0.212(8) 0.031(2) 0.062(5) 0.043(2)
S2 0.126(3) 0.069(2) 0.112(3) 0.007(2) -0.010(3) 0.041(2)
S3 0.173(6) 0.250(9) 0.054(3) 0.000 0.000 0.165(7)
S4 0.091(4) 0.082(3) 0.128(5) -0.0181(18) -0.036(4) 0.0457(19)
Co1 0.0467(10) 0.0436(10) 0.0728(11) -0.0037(8) -0.0055(9) 0.0233(8)
Co2 0.0714(13) 0.0714(13) 0.073(2) 0.000 0.000 0.0357(7)

loop_
_atom_type_symbol
_atom_type_description
_atom_type_scat_dispersion_real
_atom_type_scat_dispersion_imag
_atom_type_scat_source
C C 0.0181 0.0091 'International Tables Vol C Tables 4.2.6.8 and 6.1.1.4'
H H 0.0000 0.0000 'International Tables Vol C Tables 4.2.6.8 and 6.1.1.4'
N N 0.0311 0.0180 'International Tables Vol C Tables 4.2.6.8 and 6.1.1.4'
O O 0.0492 0.0322 'International Tables Vol C Tables 4.2.6.8 and 6.1.1.4'
F F 0.0727 0.0534 'International Tables Vol C Tables 4.2.6.8 and 6.1.1.4'
S S 0.3331 0.5567 'International Tables Vol C Tables 4.2.6.8 and 6.1.1.4'
Co Co -2.3653 3.6143 'International Tables Vol C Tables 4.2.6.8 and 6.1.1.4'

loop_
_geom_angle_atom_site_label_1
_geom_angle_atom_site_label_2
_geom_angle_atom_site_label_3
_geom_angle
_geom_angle_site_symmetry_1
_geom_angle_site_symmetry_3
C2 C1 H1A 109.5 . .
C2 C1 H1B 109.5 . .
H1A C1 H1B 109.5 . .
C2 C1 H1C 109.5 . .
H1A C1 H1C 109.5 . .
H1B C1 H1C 109.5 . .
C3 C2 C7 120.0 . .
C3 C2 C1 116.3(9) . .
C7 C2 C1 123.7(9) . .
C2 C3 C4 120.0 . .
C2 C3 H3 120.0 . .
C4 C3 H3 120.0 . .
C5 C4 C3 120.0 . .
C5 C4 H4 120.0 . .
C3 C4 H4 120.0 . .
C4 C5 C6 120.0 . .
C4 C5 N1 120.1(7) . .
C6 C5 N1 119.8(7) . .
C7 C6 C5 120.0 . .
C7 C6 H6 120.0 . .
C5 C6 H6 120.0 . .
C6 C7 C2 120.0 . .
C6 C7 H7 120.0 . .
C2 C7 H7 120.0 . .
N1 C8 C9 116.7(10) . .
N1 C8 H8 121.6 . .
C9 C8 H8 121.6 . .
N2 C9 C13 121.6(10) . .
N2 C9 C8 118.0(10) . .
C13 C9 C8 120.3(10) . .
N2 C10 C11 124.1(11) . .
N2 C10 H10 118.0 . .
C11 C10 H10 118.0 . .
C10 C11 C12 119.4(11) . .
C10 C11 C14 121.1(10) . .
C12 C11 C14 119.3(11) . .
C11 C12 C13 117.7(12) . .
C11 C12 H12 121.1 . .
C13 C12 H12 121.1 . .
C9 C13 C12 118.3(11) . .
C9 C13 H13 120.8 . .
C12 C13 H13 120.8 . .
C18 C14 C15 117.8(12) . .
C18 C14 C11 121.3(10) . .
C15 C14 C11 120.8(10) . .
C14 C15 N3 122.4(11) . .
C14 C15 H15 118.8 . .
N3 C15 H15 118.8 . .
N3 C16 C19 116.9(11) . .
N3 C16 C17 123.0(13) . .
C19 C16 C17 119.6(13) . .
C16 C17 C18 114.5(13) . .
C16 C17 H17 122.8 . .
C18 C17 H17 122.8 . .
C14 C18 C17 123.0(12) . .
C14 C18 H18 118.5 . .
C17 C18 H18 118.5 . .
N4 C19 C16 120.1(11) . .
N4 C19 H19 119.9 . .
C16 C19 H19 119.9 . .
C21 C20 C25 120.0 . .
C21 C20 N4 121.5(19) . .
C25 C20 N4 118.5(19) . .
C22 C21 C20 120.0 . .
C22 C21 H21 120.0 . .
C20 C21 H21 120.0 . .
C23 C22 C21 120.0 . .
C23 C22 H22 120.0 . .
C21 C22 H22 120.0 . .
C22 C23 C24 120.0 . .
C22 C23 C26 119.0(6) . .
C24 C23 C26 119.2(6) . .
C23 C24 C25 120.0 . .
C23 C24 H24 120.0 . .
C25 C24 H24 120.0 . .
C24 C25 C20 120.0 . .
C24 C25 H25 120.0 . .
C20 C25 H25 120.0 . .
C23 C26 H26A 109.5 . .
C23 C26 H26B 109.7 . .
H26A C26 H26B 109.5 . .
C23 C26 H26C 109.3 . .
H26A C26 H26C 109.5 . .
H26B C26 H26C 109.5 . .
C28 C27 H27A 109.5 . .
C28 C27 H27B 109.5 . .
H27A C27 H27B 109.5 . .
C28 C27 H27C 109.5 . .
H27A C27 H27C 109.5 . .
H27B C27 H27C 109.5 . .
C29 C28 C33 120.0 . .
C29 C28 C27 125.8(8) . .
C33 C28 C27 114.1(8) . .
C28 C29 C30 120.0 . .
C28 C29 H29 120.0 . .
C30 C29 H29 120.0 . .
C31 C30 C29 120.0 . .
C31 C30 H30 120.0 . .
C29 C30 H30 120.0 . .
C30 C31 C32 120.0 . .
C30 C31 N5 118.4(7) . .
C32 C31 N5 121.3(7) . .
C31 C32 C33 120.0 . .
C31 C32 H32 120.0 . .
C33 C32 H32 120.0 . .
C32 C33 C28 120.0 . .
C32 C33 H33 120.0 . .
C28 C33 H33 120.0 . .
N5 C34 C35 119.1(11) . .
N5 C34 H34 120.5 . .
C35 C34 H34 120.5 . .
N6 C35 C34 116.0(10) . .
N6 C35 C39 124.5(10) . .
C34 C35 C39 119.5(9) . .
N6 C36 C37 121.2(11) . .
N6 C36 H36 119.4 . .
C37 C36 H36 119.4 . .
C38 C37 C36 122.1(10) . .
C38 C37 C40 122.5(10) . .
C36 C37 C40 115.3(11) . .
C37 C38 C39 118.0(10) . .
C37 C38 H38 121.0 . .
C39 C38 H38 121.0 . .
C38 C39 C35 117.6(11) . .
C38 C39 H39 121.2 . .
C35 C39 H39 121.2 . .
C44 C40 C41 119.2(11) . .
C44 C40 C37 123.6(10) . .
C41 C40 C37 116.9(10) . .
N7 C41 C40 122.8(11) . .
N7 C41 H41 118.6 . .
C40 C41 H41 118.6 . .
C43 C42 N7 119.7(10) . .
C43 C42 C45 123.5(11) . .
N7 C42 C45 116.8(10) . .
C42 C43 C44 120.5(11) . .
C42 C43 H43 119.8 . .
C44 C43 H43 119.8 . .
C40 C44 C43 118.4(10) . .
C40 C44 H44 120.8 . .
C43 C44 H44 120.8 . .
N8 C45 C42 122.0(11) . .
N8 C45 H45 119.0 . .
C42 C45 H45 119.0 . .
C51 C46 C47 118.7(10) . .
C51 C46 N8 123.0(10) . .
C47 C46 N8 118.3(10) . .
C48 C47 C46 120.8(11) . .
C48 C47 H47 119.6 . .
C46 C47 H47 119.6 . .
C47 C48 C49 119.8(11) . .
C47 C48 H48 120.1 . .
C49 C48 H48 120.1 . .
C50 C49 C48 116.8(10) . .
C50 C49 C52 122.6(10) . .
C48 C49 C52 120.5(10) . .
C51 C50 C49 122.6(11) . .
C51 C50 H50 118.7 . .
C49 C50 H50 118.7 . .
C46 C51 C50 121.2(12) . .
C46 C51 H51 119.4 . .
C50 C51 H51 119.4 . .
C49 C52 H52A 109.5 . .
C49 C52 H52B 109.5 . .
H52A C52 H52B 109.5 . .
C49 C52 H52C 109.5 . .
H52A C52 H52C 109.5 . .
H52B C52 H52C 109.5 . .
F4 C54 F5 99.6(15) . .
F4 C54 F3 107.0(16) . .
F5 C54 F3 106.1(15) . .
F4 C54 S2 115.9(14) . .
F5 C54 S2 117.3(14) . .
F3 C54 S2 109.9(13) . .
F7 C55 F7 110(2) 10 .
F7 C55 F6 106.3(16) 10 .
F7 C55 F6 106.3(16) . .
F7 C55 S3 112.0(14) 10 .
F7 C55 S3 112.0(14) . .
F6 C55 S3 109.9(18) . .
N1A C57 C58 180.000(7) . .
N2A C59 C60 175.6(17) . .
C59 C60 H60A 109.5 . .
C59 C60 H60B 109.5 . .
H60A C60 H60B 109.5 . .
C59 C60 H60C 109.5 . .
H60A C60 H60C 109.5 . .
H60B C60 H60C 109.5 . .
F9 C61 F10 97(2) . .
F9 C61 F8 100(3) . .
F10 C61 F8 93(2) . .
F9 C61 S4 123(2) . .
F10 C61 S4 124(2) . .
F8 C61 S4 113(2) . .
F2 C62 F2 55.5(13) 5_766 .
F2 C62 F11 48.4(8) 5_766 .
F2 C62 F11 100.5(12) . .
F2 C62 F1 131.9(12) 5_766 .
F2 C62 F1 104.9(12) . .
F11 C62 F1 108.2(12) . .
F2 C62 C62 60.8(10) 5_766 5_766
F2 C62 C62 53.3(9) . 5_766
F11 C62 C62 100.8(13) . 5_766
F1 C62 C62 146.9(17) . 5_766
F2 C62 S1 117.4(11) 5_766 .
F2 C62 S1 111.1(10) . .
F11 C62 S1 120.2(11) . .
F1 C62 S1 110.6(8) . .
C62 C62 S1 65.5(4) 5_766 .
C8 N1 C5 115.0(10) . .
C8 N1 Co1 114.2(8) . .
C5 N1 Co1 130.8(8) . .
C10 N2 C9 118.8(10) . .
C10 N2 Co1 129.6(7) . .
C9 N2 Co1 111.6(7) . .
C16 N3 C15 118.8(11) . .
C16 N3 Co2 112.6(9) . .
C15 N3 Co2 128.6(8) . .
C19 N4 C20 124.0(14) . .
C19 N4 Co2 114.0(8) . .
C20 N4 Co2 121.9(13) . .
C34 N5 C31 118.7(10) . .
C34 N5 Co1 113.0(7) . .
C31 N5 Co1 126.1(8) . .
C35 N6 C36 116.2(10) . .
C35 N6 Co1 114.0(7) . .
C36 N6 Co1 129.6(8) . .
C41 N7 C42 119.1(9) . .
C41 N7 Co1 130.4(7) . 3_665
C42 N7 Co1 110.1(6) . 3_665
C45 N8 C46 116.7(9) . .
C45 N8 Co1 112.7(7) . 3_665
C46 N8 Co1 130.5(7) . 3_665
C57 C58 H58A 109.5 . .
C57 C58 H58B 109.5 . .
H58A C58 H58B 109.5 . .
C57 C58 H58C 109.5 . .
H58A C58 H58C 109.5 . .
H58B C58 H58C 109.5 . .
F11 F2 F2 132(2) 5_766 5_766
F11 F2 C62 71.4(11) 5_766 5_766
F2 F2 C62 66.9(11) 5_766 5_766
F11 F2 C62 123.3(16) 5_766 .
F2 F2 C62 57.6(10) 5_766 .
C62 F2 C62 65.9(14) 5_766 .
F2 F11 C62 60.2(10) 5_766 .
O1 S1 O1 129.2(8) 5_766 .
O1 S1 O2 88.1(9) 5_766 .
O1 S1 O2 101.8(8) . .
O1 S1 O2 101.8(8) 5_766 5_766
O1 S1 O2 88.1(9) . 5_766
O2 S1 O2 157.0(15) . 5_766
O1 S1 C62 124.1(6) 5_766 .
O1 S1 C62 102.7(6) . .
O2 S1 C62 59.0(8) . .
O2 S1 C62 98.8(9) 5_766 .
O1 S1 C62 102.7(6) 5_766 5_766
O1 S1 C62 124.1(6) . 5_766
O2 S1 C62 98.8(9) . 5_766
O2 S1 C62 59.0(8) 5_766 5_766
C62 S1 C62 49.0(8) . 5_766
O5 S2 O3 119.0(10) . .
O5 S2 O4 110.8(9) . .
O3 S2 O4 102.2(10) . .
O5 S2 C54 110.4(9) . .
O3 S2 C54 112.6(9) . .
O4 S2 C54 99.7(9) . .
O7 S3 O7 136.3(16) . 10
O7 S3 O6 109.0(7) . .
O7 S3 O6 109.0(7) 10 .
O7 S3 C55 95.9(8) . .
O7 S3 C55 95.9(8) 10 .
O6 S3 C55 103.2(12) . .
O10 S4 O9 120.9(5) . .
O10 S4 O9 120.9(5) . 5_766
O9 S4 O9 118.1(10) . 5_766
O10 S4 C61 94.1(7) . 5_766
O9 S4 C61 92.6(9) . 5_766
O9 S4 C61 83.2(9) 5_766 5_766
O10 S4 C61 94.1(7) . .
O9 S4 C61 83.2(8) . .
O9 S4 C61 92.6(9) 5_766 .
C61 S4 C61 171.8(13) 5_766 .
N1 Co1 N6 89.5(3) . .
N1 Co1 N5 103.6(4) . .
N6 Co1 N5 76.2(3) . .
N1 Co1 N8 100.8(3) . 2_655
N6 Co1 N8 169.3(3) . 2_655
N5 Co1 N8 98.6(3) . 2_655
N1 Co1 N2 78.8(4) . .
N6 Co1 N2 94.5(3) . .
N5 Co1 N2 170.3(3) . .
N8 Co1 N2 90.1(3) 2_655 .
N1 Co1 N7 172.9(4) . 2_655
N6 Co1 N7 91.7(3) . 2_655
N5 Co1 N7 83.5(3) . 2_655
N8 Co1 N7 78.3(3) 2_655 2_655
N2 Co1 N7 94.1(3) . 2_655
N4 Co2 N4 101.1(4) 2_655 3_665
N4 Co2 N4 101.1(4) 2_655 .
N4 Co2 N4 101.1(4) 3_665 .
N4 Co2 N3 87.3(4) 2_655 3_665
N4 Co2 N3 76.0(4) 3_665 3_665
N4 Co2 N3 171.5(4) . 3_665
N4 Co2 N3 76.0(4) 2_655 2_655
N4 Co2 N3 171.5(4) 3_665 2_655
N4 Co2 N3 87.3(4) . 2_655
N3 Co2 N3 95.8(4) 3_665 2_655
N4 Co2 N3 171.5(4) 2_655 .
N4 Co2 N3 87.3(4) 3_665 .
N4 Co2 N3 76.0(4) . .
N3 Co2 N3 95.8(4) 3_665 .
N3 Co2 N3 95.8(4) 2_655 .

loop_
_geom_bond_atom_site_label_1
_geom_bond_atom_site_label_2
_geom_bond_distance
_geom_bond_site_symmetry_2
C1 C2 1.494(15) .
C1 H1A 0.9800 .
C1 H1B 0.9800 .
C1 H1C 0.9800 .
C2 C3 1.3900 .
C2 C7 1.3900 .
C3 C4 1.3900 .
C3 H3 0.9500 .
C4 C5 1.3900 .
C4 H4 0.9500 .
C5 C6 1.3900 .
C5 N1 1.409(11) .
C6 C7 1.3900 .
C6 H6 0.9500 .
C7 H7 0.9500 .
C8 N1 1.333(14) .
C8 C9 1.469(16) .
C8 H8 0.9500 .
C9 N2 1.353(13) .
C9 C13 1.374(16) .
C10 N2 1.319(13) .
C10 C11 1.329(14) .
C10 H10 0.9500 .
C11 C12 1.397(16) .
C11 C14 1.527(15) .
C12 C13 1.414(18) .
C12 H12 0.9500 .
C13 H13 0.9500 .
C14 C18 1.340(17) .
C14 C15 1.362(15) .
C15 N3 1.368(15) .
C15 H15 0.9500 .
C16 N3 1.336(16) .
C16 C19 1.364(17) .
C16 C17 1.397(18) .
C17 C18 1.42(2) .
C17 H17 0.9500 .
C18 H18 0.9500 .
C19 N4 1.290(14) .
C19 H19 0.9500 .
C20 C21 1.3900 .
C20 C25 1.3900 .
C20 N4 1.456(16) .
C21 C22 1.3900 .
C21 H21 0.9500 .
C22 C23 1.3900 .
C22 H22 0.9500 .
C23 C24 1.3900 .
C23 C26 1.547(7) .
C24 C25 1.3900 .
C24 H24 0.9500 .
C25 H25 0.9500 .
C26 H26A 0.9600 .
C26 H26B 0.9600 .
C26 H26C 0.9600 .
C27 C28 1.575(15) .
C27 H27A 0.9800 .
C27 H27B 0.9800 .
C27 H27C 0.9800 .
C28 C29 1.3900 .
C28 C33 1.3900 .
C29 C30 1.3900 .
C29 H29 0.9500 .
C30 C31 1.3900 .
C30 H30 0.9500 .
C31 C32 1.3900 .
C31 N5 1.431(10) .
C32 C33 1.3900 .
C32 H32 0.9500 .
C33 H33 0.9500 .
C34 N5 1.282(13) .
C34 C35 1.424(15) .
C34 H34 0.9500 .
C35 N6 1.317(13) .
C35 C39 1.436(16) .
C36 N6 1.403(14) .
C36 C37 1.420(16) .
C36 H36 0.9500 .
C37 C38 1.323(16) .
C37 C40 1.530(16) .
C38 C39 1.433(16) .
C38 H38 0.9500 .
C39 H39 0.9500 .
C40 C44 1.360(16) .
C40 C41 1.408(15) .
C41 N7 1.310(14) .
C41 H41 0.9500 .
C42 C43 1.373(16) .
C42 N7 1.395(13) .
C42 C45 1.416(16) .
C43 C44 1.409(16) .
C43 H43 0.9500 .
C44 H44 0.9500 .
C45 N8 1.278(13) .
C45 H45 0.9500 .
C46 C51 1.347(16) .
C46 C47 1.433(17) .
C46 N8 1.439(14) .
C47 C48 1.366(15) .
C47 H47 0.9500 .
C48 C49 1.425(16) .
C48 H48 0.9500 .
C49 C50 1.406(17) .
C49 C52 1.520(16) .
C50 C51 1.353(16) .
C50 H50 0.9500 .
C51 H51 0.9500 .
C52 H52A 0.9800 .
C52 H52B 0.9800 .
C52 H52C 0.9800 .
C54 F4 1.359(12) .
C54 F5 1.365(12) .
C54 F3 1.372(12) .
C54 S2 1.69(2) .
C55 F7 1.359(12) 10
C55 F7 1.359(12) .
C55 F6 1.360(12) .
C55 S3 1.90(3) .
C57 N1A 1.097(10) .
C57 C58 1.490(10) .
C59 N2A 1.182(19) .
C59 C60 1.47(2) .
C60 H60A 0.9800 .
C60 H60B 0.9800 .
C60 H60C 0.9800 .
C61 F9 1.41(2) .
C61 F10 1.41(2) .
C61 F8 1.41(2) .
C61 S4 1.79(4) .
C62 F2 1.247(17) 5_766
C62 F2 1.358(11) .
C62 F11 1.361(10) .
C62 F1 1.362(10) .
C62 C62 1.42(2) 5_766
C62 S1 1.713(10) .
N1 Co1 2.111(10) .
N2 Co1 2.147(9) .
N3 Co2 2.144(11) .
N4 Co2 2.110(11) .
N5 Co1 2.136(10) .
N6 Co1 2.124(9) .
N7 Co1 2.176(9) 3_665
N8 Co1 2.143(8) 3_665
C58 H58A 0.9600 .
C58 H58B 0.9600 .
C58 H58C 0.9600 .
O1 S1 1.369(9) .
O2 S1 1.459(9) .
O3 S2 1.412(11) .
O4 S2 1.445(10) .
O5 S2 1.405(10) .
O6 S3 1.407(10) .
O7 S3 1.306(16) .
O9 S4 1.395(10) .
O10 S4 1.394(14) .
F2 F11 1.074(17) 5_766
F2 F2 1.22(3) 5_766
F2 C62 1.247(18) 5_766
F11 F2 1.074(17) 5_766
S1 O1 1.369(9) 5_766
S1 O2 1.459(10) 5_766
S1 C62 1.713(10) 5_766
S3 O7 1.306(16) 10
S4 O9 1.395(10) 5_766
S4 C61 1.79(4) 5_766
Co1 N8 2.143(8) 2_655
Co1 N7 2.176(9) 2_655
Co2 N4 2.110(11) 2_655
Co2 N4 2.110(12) 3_665
Co2 N3 2.144(11) 3_665
Co2 N3 2.144(11) 2_655

loop_
_geom_torsion_atom_site_label_1
_geom_torsion_atom_site_label_2
_geom_torsion_atom_site_label_3
_geom_torsion_atom_site_label_4
_geom_torsion
_geom_torsion_site_symmetry_1
_geom_torsion_site_symmetry_2
_geom_torsion_site_symmetry_3
_geom_torsion_site_symmetry_4
C7 C2 C3 C4 0.0 . . . .
C1 C2 C3 C4 -178.0(11) . . . .
C2 C3 C4 C5 0.0 . . . .
C3 C4 C5 C6 0.0 . . . .
C3 C4 C5 N1 -175.9(11) . . . .
C4 C5 C6 C7 0.0 . . . .
N1 C5 C6 C7 175.9(11) . . . .
C5 C6 C7 C2 0.0 . . . .
C3 C2 C7 C6 0.0 . . . .
C1 C2 C7 C6 177.8(12) . . . .
N1 C8 C9 N2 -1.1(13) . . . .
N1 C8 C9 C13 -177.9(10) . . . .
N2 C10 C11 C12 -2.5(16) . . . .
N2 C10 C11 C14 172.5(9) . . . .
C10 C11 C12 C13 2.4(15) . . . .
C14 C11 C12 C13 -172.6(9) . . . .
N2 C9 C13 C12 -1.8(15) . . . .
C8 C9 C13 C12 174.9(9) . . . .
C11 C12 C13 C9 -0.4(16) . . . .
C10 C11 C14 C18 -57.1(16) . . . .
C12 C11 C14 C18 117.9(12) . . . .
C10 C11 C14 C15 125.9(12) . . . .
C12 C11 C14 C15 -59.2(14) . . . .
C18 C14 C15 N3 -3.5(17) . . . .
C11 C14 C15 N3 173.7(10) . . . .
N3 C16 C17 C18 5(2) . . . .
C19 C16 C17 C18 176.9(13) . . . .
C15 C14 C18 C17 6.8(19) . . . .
C11 C14 C18 C17 -170.4(12) . . . .
C16 C17 C18 C14 -8(2) . . . .
N3 C16 C19 N4 -5.1(19) . . . .
C17 C16 C19 N4 -177.0(13) . . . .
C25 C20 C21 C22 0.0 . . . .
N4 C20 C21 C22 179(2) . . . .
C20 C21 C22 C23 0.0 . . . .
C21 C22 C23 C24 0.0 . . . .
C21 C22 C23 C26 164(3) . . . .
C22 C23 C24 C25 0.0 . . . .
C26 C23 C24 C25 -164(3) . . . .
C23 C24 C25 C20 0.0 . . . .
C21 C20 C25 C24 0.0 . . . .
N4 C20 C25 C24 -179(2) . . . .
C33 C28 C29 C30 0.0 . . . .
C27 C28 C29 C30 177.4(16) . . . .
C28 C29 C30 C31 0.0 . . . .
C29 C30 C31 C32 0.0 . . . .
C29 C30 C31 N5 -174.2(13) . . . .
C30 C31 C32 C33 0.0 . . . .
N5 C31 C32 C33 174.1(13) . . . .
C31 C32 C33 C28 0.0 . . . .
C29 C28 C33 C32 0.0 . . . .
C27 C28 C33 C32 -177.6(14) . . . .
N5 C34 C35 N6 4.7(15) . . . .
N5 C34 C35 C39 -176.5(11) . . . .
N6 C36 C37 C38 -2.2(17) . . . .
N6 C36 C37 C40 174.2(9) . . . .
C36 C37 C38 C39 4.7(18) . . . .
C40 C37 C38 C39 -171.5(10) . . . .
C37 C38 C39 C35 -3.0(17) . . . .
N6 C35 C39 C38 -1.5(17) . . . .
C34 C35 C39 C38 179.8(10) . . . .
C38 C37 C40 C44 122.1(13) . . . .
C36 C37 C40 C44 -54.3(16) . . . .
C38 C37 C40 C41 -51.4(16) . . . .
C36 C37 C40 C41 132.2(11) . . . .
C44 C40 C41 N7 -0.9(18) . . . .
C37 C40 C41 N7 172.9(10) . . . .
N7 C42 C43 C44 -5.5(18) . . . .
C45 C42 C43 C44 176.1(12) . . . .
C41 C40 C44 C43 1.1(18) . . . .
C37 C40 C44 C43 -172.3(11) . . . .
C42 C43 C44 C40 2.1(19) . . . .
C43 C42 C45 N8 -178.2(12) . . . .
N7 C42 C45 N8 3.4(17) . . . .
C51 C46 C47 C48 -1(2) . . . .
N8 C46 C47 C48 179.5(12) . . . .
C46 C47 C48 C49 3.1(19) . . . .
C47 C48 C49 C50 -2.4(19) . . . .
C47 C48 C49 C52 -179.4(12) . . . .
C48 C49 C50 C51 -1(2) . . . .
C52 C49 C50 C51 176.0(12) . . . .
C47 C46 C51 C50 -3(2) . . . .
N8 C46 C51 C50 177.1(12) . . . .
C49 C50 C51 C46 4(2) . . . .
C9 C8 N1 C5 174.2(9) . . . .
C9 C8 N1 Co1 -5.0(11) . . . .
C4 C5 N1 C8 -46.6(12) . . . .
C6 C5 N1 C8 137.5(8) . . . .
C4 C5 N1 Co1 132.4(7) . . . .
C6 C5 N1 Co1 -43.5(12) . . . .
C11 C10 N2 C9 0.3(16) . . . .
C11 C10 N2 Co1 178.8(8) . . . .
C13 C9 N2 C10 1.9(15) . . . .
C8 C9 N2 C10 -174.9(9) . . . .
C13 C9 N2 Co1 -176.9(8) . . . .
C8 C9 N2 Co1 6.3(11) . . . .
C19 C16 N3 C15 -174.3(11) . . . .
C17 C16 N3 C15 -2.7(19) . . . .
C19 C16 N3 Co2 6.8(15) . . . .
C17 C16 N3 Co2 178.4(11) . . . .
C14 C15 N3 C16 1.4(17) . . . .
C14 C15 N3 Co2 -179.8(8) . . . .
C16 C19 N4 C20 -175.8(18) . . . .
C16 C19 N4 Co2 0.5(15) . . . .
C21 C20 N4 C19 93(2) . . . .
C25 C20 N4 C19 -88(2) . . . .
C21 C20 N4 Co2 -83(2) . . . .
C25 C20 N4 Co2 96.1(17) . . . .
C35 C34 N5 C31 -177.0(10) . . . .
C35 C34 N5 Co1 -12.9(13) . . . .
C30 C31 N5 C34 -141.4(10) . . . .
C32 C31 N5 C34 44.5(14) . . . .
C30 C31 N5 Co1 56.9(12) . . . .
C32 C31 N5 Co1 -117.3(8) . . . .
C34 C35 N6 C36 -177.3(9) . . . .
C39 C35 N6 C36 4.0(15) . . . .
C34 C35 N6 Co1 6.2(12) . . . .
C39 C35 N6 Co1 -172.5(9) . . . .
C37 C36 N6 C35 -2.3(14) . . . .
C37 C36 N6 Co1 173.6(7) . . . .
C40 C41 N7 C42 -2.5(16) . . . .
C40 C41 N7 Co1 -175.1(8) . . . 3_665
C43 C42 N7 C41 5.7(16) . . . .
C45 C42 N7 C41 -175.9(10) . . . .
C43 C42 N7 Co1 179.7(9) . . . 3_665
C45 C42 N7 Co1 -1.8(12) . . . 3_665
C42 C45 N8 C46 174.7(11) . . . .
C42 C45 N8 Co1 -2.9(14) . . . 3_665
C51 C46 N8 C45 -49.2(17) . . . .
C47 C46 N8 C45 130.7(12) . . . .
C51 C46 N8 Co1 127.9(11) . . . 3_665
C47 C46 N8 Co1 -52.2(16) . . . 3_665
F2 C62 F2 F11 -122(2) 5_766 . . 5_766
F11 C62 F2 F11 -140.4(14) . . . 5_766
F1 C62 F2 F11 107.4(19) . . . 5_766
C62 C62 F2 F11 -44.7(15) 5_766 . . 5_766
S1 C62 F2 F11 -12.2(19) . . . 5_766
F11 C62 F2 F2 -18.8(13) . . . 5_766
F1 C62 F2 F2 -131.0(15) . . . 5_766
C62 C62 F2 F2 76.9(14) 5_766 . . 5_766
S1 C62 F2 F2 109.5(13) . . . 5_766
F2 C62 F2 C62 -76.9(14) 5_766 . . 5_766
F11 C62 F2 C62 -95.7(14) . . . 5_766
F1 C62 F2 C62 152.0(13) . . . 5_766
S1 C62 F2 C62 32.5(8) . . . 5_766
F2 C62 F11 F2 20.8(14) . . . 5_766
F1 C62 F11 F2 130.4(13) . . . 5_766
C62 C62 F11 F2 -33.5(13) 5_766 . . 5_766
S1 C62 F11 F2 -101.3(16) . . . 5_766
F2 C62 S1 O1 109.1(13) 5_766 . . 5_766
F2 C62 S1 O1 48.0(13) . . . 5_766
F11 C62 S1 O1 164.7(11) . . . 5_766
F1 C62 S1 O1 -68.1(12) . . . 5_766
C62 C62 S1 O1 76.2(12) 5_766 . . 5_766
F2 C62 S1 O1 -91.7(14) 5_766 . . .
F2 C62 S1 O1 -152.8(10) . . . .
F11 C62 S1 O1 -36.0(13) . . . .
F1 C62 S1 O1 91.2(11) . . . .
C62 C62 S1 O1 -124.5(10) 5_766 . . .
F2 C62 S1 O2 172.1(17) 5_766 . . .
F2 C62 S1 O2 111.0(14) . . . .
F11 C62 S1 O2 -132.2(16) . . . .
F1 C62 S1 O2 -5.0(12) . . . .
C62 C62 S1 O2 139.3(15) 5_766 . . .
F2 C62 S1 O2 -1.6(15) 5_766 . . 5_766
F2 C62 S1 O2 -62.7(12) . . . 5_766
F11 C62 S1 O2 54.0(14) . . . 5_766
F1 C62 S1 O2 -178.8(12) . . . 5_766
C62 C62 S1 O2 -34.5(13) 5_766 . . 5_766
F2 C62 S1 C62 32.8(10) 5_766 . . 5_766
F2 C62 S1 C62 -28.3(8) . . . 5_766
F11 C62 S1 C62 88.5(14) . . . 5_766
F1 C62 S1 C62 -144.3(18) . . . 5_766
F4 C54 S2 O5 -54.7(13) . . . .
F5 C54 S2 O5 -172.0(11) . . . .
F3 C54 S2 O5 66.8(13) . . . .
F4 C54 S2 O3 169.7(11) . . . .
F5 C54 S2 O3 52.4(14) . . . .
F3 C54 S2 O3 -68.8(13) . . . .
F4 C54 S2 O4 62.0(13) . . . .
F5 C54 S2 O4 -55.3(13) . . . .
F3 C54 S2 O4 -176.5(12) . . . .
F7 C55 S3 O7 173.2(13) 10 . . .
F7 C55 S3 O7 48.9(14) . . . .
F6 C55 S3 O7 -68.9(8) . . . .
F7 C55 S3 O7 -48.9(14) 10 . . 10
F7 C55 S3 O7 -173.2(13) . . . 10
F6 C55 S3 O7 68.9(8) . . . 10
F7 C55 S3 O6 62.1(11) 10 . . .
F7 C55 S3 O6 -62.1(11) . . . .
F6 C55 S3 O6 180.0 . . . .
F9 C61 S4 O10 -52.5(17) . . . .
F10 C61 S4 O10 75.1(17) . . . .
F8 C61 S4 O10 -174.0(14) . . . .
F9 C61 S4 O9 68.1(17) . . . .
F10 C61 S4 O9 -164.3(19) . . . .
F8 C61 S4 O9 -53.3(15) . . . .
F9 C61 S4 O9 -173.8(17) . . . 5_766
F10 C61 S4 O9 -46.2(18) . . . 5_766
F8 C61 S4 O9 64.8(15) . . . 5_766
F9 C61 S4 C61 127.5(17) . . . 5_766
F10 C61 S4 C61 -104.9(17) . . . 5_766
F8 C61 S4 C61 6.0(14) . . . 5_766
C8 N1 Co1 N6 -88.4(8) . . . .
C5 N1 Co1 N6 92.7(10) . . . .
C8 N1 Co1 N5 -164.0(7) . . . .
C5 N1 Co1 N5 17.0(10) . . . .
C8 N1 Co1 N8 94.3(7) . . . 2_655
C5 N1 Co1 N8 -84.7(10) . . . 2_655
C8 N1 Co1 N2 6.3(7) . . . .
C5 N1 Co1 N2 -172.6(10) . . . .
C8 N1 Co1 N7 12(3) . . . 2_655
C5 N1 Co1 N7 -167(2) . . . 2_655
C35 N6 Co1 N1 -113.7(7) . . . .
C36 N6 Co1 N1 70.4(9) . . . .
C35 N6 Co1 N5 -9.6(7) . . . .
C36 N6 Co1 N5 174.5(9) . . . .
C35 N6 Co1 N8 52(2) . . . 2_655
C36 N6 Co1 N8 -123.9(19) . . . 2_655
C35 N6 Co1 N2 167.6(7) . . . .
C36 N6 Co1 N2 -8.3(9) . . . .
C35 N6 Co1 N7 73.3(7) . . . 2_655
C36 N6 Co1 N7 -102.6(9) . . . 2_655
C34 N5 Co1 N1 98.0(8) . . . .
C31 N5 Co1 N1 -99.4(9) . . . .
C34 N5 Co1 N6 11.9(7) . . . .
C31 N5 Co1 N6 174.5(9) . . . .
C34 N5 Co1 N8 -158.6(8) . . . 2_655
C31 N5 Co1 N8 4.0(9) . . . 2_655
C34 N5 Co1 N2 -5(2) . . . .
C31 N5 Co1 N2 157.4(17) . . . .
C34 N5 Co1 N7 -81.5(8) . . . 2_655
C31 N5 Co1 N7 81.1(9) . . . 2_655
C10 N2 Co1 N1 174.7(9) . . . .
C9 N2 Co1 N1 -6.7(6) . . . .
C10 N2 Co1 N6 -96.7(9) . . . .
C9 N2 Co1 N6 81.9(6) . . . .
C10 N2 Co1 N5 -80(2) . . . .
C9 N2 Co1 N5 99(2) . . . .
C10 N2 Co1 N8 73.7(9) . . . 2_655
C9 N2 Co1 N8 -107.7(7) . . . 2_655
C10 N2 Co1 N7 -4.6(9) . . . 2_655
C9 N2 Co1 N7 174.0(6) . . . 2_655
C19 N4 Co2 N4 -169.5(9) . . . 2_655
C20 N4 Co2 N4 7.0(16) . . . 2_655
C19 N4 Co2 N4 86.7(11) . . . 3_665
C20 N4 Co2 N4 -96.9(15) . . . 3_665
C19 N4 Co2 N3 17(3) . . . 3_665
C20 N4 Co2 N3 -166(3) . . . 3_665
C19 N4 Co2 N3 -94.3(9) . . . 2_655
C20 N4 Co2 N3 82.1(16) . . . 2_655
C19 N4 Co2 N3 2.3(9) . . . .
C20 N4 Co2 N3 178.8(16) . . . .
C16 N3 Co2 N4 66(3) . . . 2_655
C15 N3 Co2 N4 -113(3) . . . 2_655
C16 N3 Co2 N4 -107.0(9) . . . 3_665
C15 N3 Co2 N4 74.2(10) . . . 3_665
C16 N3 Co2 N4 -4.9(9) . . . .
C15 N3 Co2 N4 176.3(10) . . . .
C16 N3 Co2 N3 177.4(8) . . . 3_665
C15 N3 Co2 N3 -1.5(11) . . . 3_665
C16 N3 Co2 N3 80.9(11) . . . 2_655
C15 N3 Co2 N3 -97.9(7) . . . 2_655

loop_
_platon_squeeze_void_nr
_platon_squeeze_void_average_x
_platon_squeeze_void_average_y
_platon_squeeze_void_average_z
_platon_squeeze_void_volume
_platon_squeeze_void_count_electrons
_platon_squeeze_void_content
1 0.000 0.000 0.000 7 0 ' '
2 0.000 -0.001 0.250 2947 668 ' '
3 0.000 0.000 0.500 7 0 ' '
4 0.000 0.000 0.750 2947 668 ' '
5 0.333 0.667 0.750 55 20 ' '
6 0.667 0.333 0.250 55 20 ' '
